data_7243304
loop_
_publ_author_name
'\"Ozcan, Emrah'
'Dedeoglu, Burcu'
'Chumakov, Yurii'
'Zorlu, Yunus'
'\,Co\,sut, B\"unyemin'
'Ayhan, Mehmet Menaf'

_publ_section_title
;
 Modulation of supramolecular self-assembly of BODIPY tectons via halogen
 bonding
;
_journal_issue 36
_journal_name_full CrystEngComm
_journal_page_first 6365
_journal_page_last 6375
_journal_paper_doi 10.1039/D1CE00862E
_journal_volume 23
_journal_year 2021
_chemical_formula_moiety 'C18 H16 B F2 I2 N3'
_chemical_formula_sum 'C18 H16 B F2 I2 N3'
_chemical_formula_weight 576.95
_space_group_crystal_system orthorhombic
_space_group_IT_number 63
_space_group_name_Hall '-C 2c 2'
_space_group_name_H-M_alt 'C m c m'
_atom_sites_solution_hydrogens geom
_atom_sites_solution_primary dual
_audit_block_doi 10.5517/ccdc.csd.cc25jkv4
_audit_creation_date 2020-11-30
_audit_creation_method
;
Olex2 1.3
(compiled 2020.07.31 svn.rc2a77460 for OlexSys, GUI svn.r6145)
;
_audit_update_record
;
2020-11-30 deposited with the CCDC.	2021-08-02 downloaded from the CCDC.
;
_cell_angle_alpha 90
_cell_angle_beta 90
_cell_angle_gamma 90
_cell_formula_units_Z 4
_cell_length_a 16.724(2)
_cell_length_b 15.302(2)
_cell_length_c 7.6345(10)
_cell_measurement_reflns_used 5290
_cell_measurement_temperature 119.91
_cell_measurement_theta_max 27.56
_cell_measurement_theta_min 2.44
_cell_volume 1953.7(4)
_computing_molecular_graphics 'Olex2 1.3 (Dolomanov et al., 2009)'
_computing_publication_material 'Olex2 1.3 (Dolomanov et al., 2009)'
_computing_structure_refinement 'SHELXL 2018/3 (Sheldrick, 2015)'
_computing_structure_solution 'SHELXT 2018/2 (Sheldrick, 2018)'
_diffrn_ambient_temperature 119.91
_diffrn_measured_fraction_theta_full 0.997
_diffrn_measured_fraction_theta_max 0.997
_diffrn_measurement_device_type 'Bruker APEX-II CCD'
_diffrn_measurement_method '\f and \w scans'
_diffrn_radiation_type MoK\a
_diffrn_radiation_wavelength 0.71073
_diffrn_reflns_av_R_equivalents 0.0543
_diffrn_reflns_av_unetI/netI 0.0363
_diffrn_reflns_Laue_measured_fraction_full 0.997
_diffrn_reflns_Laue_measured_fraction_max 0.997
_diffrn_reflns_limit_h_max 19
_diffrn_reflns_limit_h_min -19
_diffrn_reflns_limit_k_max 18
_diffrn_reflns_limit_k_min -18
_diffrn_reflns_limit_l_max 9
_diffrn_reflns_limit_l_min -8
_diffrn_reflns_number 7350
_diffrn_reflns_point_group_measured_fraction_full 0.997
_diffrn_reflns_point_group_measured_fraction_max 0.997
_diffrn_reflns_theta_full 24.984
_diffrn_reflns_theta_max 24.984
_diffrn_reflns_theta_min 3.221
_diffrn_standards_number 0
_exptl_absorpt_coefficient_mu 3.244
_exptl_absorpt_correction_T_max 0.7456
_exptl_absorpt_correction_T_min 0.3985
_exptl_absorpt_correction_type multi-scan
_exptl_absorpt_process_details
;
SADABS-2016/2 (Bruker,2016/2) was used for absorption correction.
wR2(int) was 0.1352 before and 0.0758 after correction.
The Ratio of minimum to maximum transmission is 0.5345.
The \l/2 correction factor is Not present.
;
_exptl_crystal_colour red
_exptl_crystal_colour_primary red
_exptl_crystal_density_diffrn 1.961
_exptl_crystal_description plate
_exptl_crystal_F_000 1096
_exptl_crystal_size_max 0.189
_exptl_crystal_size_mid 0.182
_exptl_crystal_size_min 0.054
_refine_diff_density_max 0.695
_refine_diff_density_min -1.721
_refine_diff_density_rms 0.115
_refine_ls_extinction_coef 0.0008(2)
_refine_ls_extinction_expression Fc^*^=kFc[1+0.001xFc^2^\l^3^/sin(2\q)]^-1/4^
_refine_ls_extinction_method 'SHELXL-2018/3 (Sheldrick 2018)'
_refine_ls_goodness_of_fit_ref 1.127
_refine_ls_hydrogen_treatment constr
_refine_ls_matrix_type full
_refine_ls_number_parameters 86
_refine_ls_number_reflns 967
_refine_ls_number_restraints 0
_refine_ls_restrained_S_all 1.127
_refine_ls_R_factor_all 0.0309
_refine_ls_R_factor_gt 0.0298
_refine_ls_shift/su_max 0.001
_refine_ls_shift/su_mean 0.000
_refine_ls_structure_factor_coef Fsqd
_refine_ls_weighting_details 'w=1/[\s^2^(Fo^2^)+(0.0424P)^2^+4.8540P] where P=(Fo^2^+2Fc^2^)/3'
_refine_ls_weighting_scheme calc
_refine_ls_wR_factor_gt 0.0790
_refine_ls_wR_factor_ref 0.0798
_reflns_Friedel_coverage 0.000
_reflns_number_gt 923
_reflns_number_total 967
_reflns_threshold_expression 'I > 2\s(I)'
_cod_data_source_file d1ce00862e2.cif
_cod_data_source_block 20gtu106_bc_eo_78_0ma
_cod_depositor_comments 'Adding full bibliography for 7243304--7243306.cif.'
_cod_database_code 7243304
_shelx_shelxl_version_number 2018/3
_shelx_space_group_comment
;
The symmetry employed for this shelxl refinement is uniquely defined
by the following loop, which should always be used as a source of
symmetry information in preference to the above space-group names.
They are only intended as comments.
;
_shelx_estimated_absorpt_t_max 0.844
_shelx_estimated_absorpt_t_min 0.579
_olex2_refinement_description
;
1. Fixed Uiso
 At 1.2 times of:
  All C(H) groups
 At 1.5 times of:
  All C(H,H,H) groups
2. Others
 Fixed Sof: H6A(0.5) H6B(0.5) H6C(0.5) H7A(0.5) H7B(0.5) H7C(0.5)
3.a Aromatic/amide H refined with riding coordinates:
 C9(H9), C10(H10)
3.b Idealised Me refined as rotating group:
 C6(H6A,H6B,H6C), C7(H7A,H7B,H7C)
;
_olex2_submission_special_instructions 'No special instructions were received'

loop_
_space_group_symop_operation_xyz
'x, y, z'
'-x, -y, z+1/2'
'-x, y, -z+1/2'
'x, -y, -z'
'x+1/2, y+1/2, z'
'-x+1/2, -y+1/2, z+1/2'
'-x+1/2, y+1/2, -z+1/2'
'x+1/2, -y+1/2, -z'
'-x, -y, -z'
'x, y, -z-1/2'
'x, -y, z-1/2'
'-x, y, z'
'-x+1/2, -y+1/2, -z'
'x+1/2, y+1/2, -z-1/2'
'x+1/2, -y+1/2, z-1/2'
'-x+1/2, y+1/2, z'

loop_
_atom_site_label
_atom_site_type_symbol
_atom_site_fract_x
_atom_site_fract_y
_atom_site_fract_z
_atom_site_U_iso_or_equiv
_atom_site_adp_type
_atom_site_occupancy
_atom_site_site_symmetry_order
_atom_site_calc_flag
_atom_site_refinement_flags_posn
_atom_site_refinement_flags_adp
_atom_site_refinement_flags_occupancy
_atom_site_disorder_assembly
_atom_site_disorder_group
I1 I 0.82392(2) 0.43500(2) 0.750000 0.0369(2) Uani 1 2 d S T P . .
F1 F 0.500000 0.59033(14) 0.8970(3) 0.0204(5) Uani 1 2 d S T P . .
N1 N 0.5744(2) 0.4763(2) 0.750000 0.0145(7) Uani 1 2 d S T P . .
N2 N 0.500000 0.0606(3) 0.750000 0.0223(12) Uani 1 4 d S T P . .
C1 C 0.6508(3) 0.5029(3) 0.750000 0.0180(8) Uani 1 2 d S T P . .
C2 C 0.7004(3) 0.4286(3) 0.750000 0.0183(9) Uani 1 2 d S T P . .
C3 C 0.6530(3) 0.3543(3) 0.750000 0.0162(8) Uani 1 2 d S T P . .
C4 C 0.5724(2) 0.3856(2) 0.750000 0.0135(8) Uani 1 2 d S T P . .
C5 C 0.500000 0.3416(3) 0.750000 0.0124(10) Uani 1 4 d S T P . .
C6 C 0.6752(3) 0.5971(3) 0.750000 0.0289(12) Uani 1 2 d S T P . .
H6A H 0.634587 0.631787 0.688890 0.043 Uiso 0.5 1 calc R U P A -1
H6B H 0.726666 0.603326 0.690089 0.043 Uiso 0.5 1 calc R U P A -1
H6C H 0.680170 0.617697 0.871021 0.043 Uiso 0.5 1 calc R U P A -1
C7 C 0.6837(3) 0.2616(3) 0.750000 0.0251(10) Uani 1 2 d S T P . .
H7A H 0.740333 0.261250 0.717256 0.038 Uiso 0.5 1 calc R U P B -1
H7B H 0.653118 0.226834 0.665472 0.038 Uiso 0.5 1 calc R U P B -1
H7C H 0.677469 0.236444 0.867272 0.038 Uiso 0.5 1 calc R U P B -1
C8 C 0.500000 0.2436(3) 0.750000 0.0130(10) Uani 1 4 d S T P . .
C9 C 0.500000 0.1979(2) 0.5947(5) 0.0198(8) Uani 1 2 d S T P . .
H9 H 0.500000 0.227720 0.485516 0.024 Uiso 1 2 calc R U P . .
C10 C 0.500000 0.1063(3) 0.6012(6) 0.0226(9) Uani 1 2 d S T P . .
H10 H 0.500000 0.075083 0.493700 0.027 Uiso 1 2 calc R U P . .
B1 B 0.500000 0.5372(4) 0.750000 0.0166(13) Uani 1 4 d S T P . .

loop_
_atom_site_aniso_label
_atom_site_aniso_U_11
_atom_site_aniso_U_22
_atom_site_aniso_U_33
_atom_site_aniso_U_23
_atom_site_aniso_U_13
_atom_site_aniso_U_12
I1 0.0196(3) 0.0458(3) 0.0453(3) 0.000 0.000 -0.00777(11)
F1 0.0376(14) 0.0094(10) 0.0141(11) -0.0039(9) 0.000 0.000
N1 0.0262(19) 0.0079(15) 0.0093(14) 0.000 0.000 -0.0060(13)
N2 0.022(3) 0.007(2) 0.039(3) 0.000 0.000 0.000
C1 0.026(2) 0.0145(19) 0.0132(18) 0.000 0.000 -0.0086(18)
C2 0.012(2) 0.026(2) 0.017(2) 0.000 0.000 -0.0036(15)
C3 0.0188(18) 0.0162(19) 0.0134(18) 0.000 0.000 0.0002(17)
C4 0.025(2) 0.0084(17) 0.0069(16) 0.000 0.000 0.0024(15)
C5 0.020(3) 0.008(2) 0.008(2) 0.000 0.000 0.000
C6 0.038(3) 0.015(2) 0.034(3) 0.000 0.000 -0.0143(18)
C7 0.021(2) 0.017(2) 0.037(3) 0.000 0.000 0.0074(16)
C8 0.012(2) 0.007(2) 0.020(3) 0.000 0.000 0.000
C9 0.029(2) 0.0083(17) 0.022(2) -0.0008(15) 0.000 0.000
C10 0.027(2) 0.0109(19) 0.030(2) -0.0071(16) 0.000 0.000
B1 0.029(3) 0.010(3) 0.011(3) 0.000 0.000 0.000

loop_
_atom_type_symbol
_atom_type_description
_atom_type_scat_dispersion_real
_atom_type_scat_dispersion_imag
_atom_type_scat_source
C C 0.0033 0.0016 'International Tables Vol C Tables 4.2.6.8 and 6.1.1.4'
H H 0.0000 0.0000 'International Tables Vol C Tables 4.2.6.8 and 6.1.1.4'
B B 0.0013 0.0007 'International Tables Vol C Tables 4.2.6.8 and 6.1.1.4'
F F 0.0171 0.0103 'International Tables Vol C Tables 4.2.6.8 and 6.1.1.4'
I I -0.4742 1.8119 'International Tables Vol C Tables 4.2.6.8 and 6.1.1.4'
N N 0.0061 0.0033 'International Tables Vol C Tables 4.2.6.8 and 6.1.1.4'

loop_
_citation_id
_citation_doi
_citation_year
1 10.1039/D0CE01640C 2021

loop_
_geom_angle_atom_site_label_1
_geom_angle_atom_site_label_2
_geom_angle_atom_site_label_3
_geom_angle
_geom_angle_site_symmetry_1
_geom_angle_site_symmetry_3
_geom_angle_publ_flag
C1 N1 C4 109.0(3) . . ?
C1 N1 B1 125.5(3) . . ?
C4 N1 B1 125.5(3) . . ?
C10 N2 C10 116.8(5) . 10_557 ?
N1 C1 C2 108.5(3) . . ?
N1 C1 C6 123.5(4) . . ?
C2 C1 C6 128.1(4) . . ?
C1 C2 I1 123.4(3) . . ?
C3 C2 I1 127.6(3) . . ?
C3 C2 C1 109.0(4) . . ?
C2 C3 C4 105.3(4) . . ?
C2 C3 C7 125.3(4) . . ?
C4 C3 C7 129.4(4) . . ?
N1 C4 C3 108.2(3) . . ?
C5 C4 N1 120.4(3) . . ?
C5 C4 C3 131.4(4) . . ?
C4 C5 C4 121.9(5) 3_656 . ?
C4 C5 C8 119.1(2) . . ?
C4 C5 C8 119.1(2) 3_656 . ?
C1 C6 H6A 109.5 . . ?
C1 C6 H6B 109.5 . . ?
C1 C6 H6C 109.5 . . ?
H6A C6 H6B 109.5 . . ?
H6A C6 H6C 109.5 . . ?
H6B C6 H6C 109.5 . . ?
C3 C7 H7A 109.5 . . ?
C3 C7 H7B 109.5 . . ?
C3 C7 H7C 109.5 . . ?
H7A C7 H7B 109.5 . . ?
H7A C7 H7C 109.5 . . ?
H7B C7 H7C 109.5 . . ?
C9 C8 C5 120.5(2) . . ?
C9 C8 C5 120.5(2) 10_557 . ?
C9 C8 C9 119.0(5) 10_557 . ?
C8 C9 H9 120.8 . . ?
C8 C9 C10 118.5(4) . . ?
C10 C9 H9 120.8 . . ?
N2 C10 C9 123.7(4) . . ?
N2 C10 H10 118.2 . . ?
C9 C10 H10 118.2 . . ?
F1 B1 F1 108.2(5) . 10_557 ?
F1 B1 N1 110.59(8) . . ?
F1 B1 N1 110.59(8) 10_557 3_656 ?
F1 B1 N1 110.59(8) 10_557 . ?
F1 B1 N1 110.59(8) . 3_656 ?
N1 B1 N1 106.3(4) 3_656 . ?

loop_
_geom_bond_atom_site_label_1
_geom_bond_atom_site_label_2
_geom_bond_distance
_geom_bond_site_symmetry_2
_geom_bond_publ_flag
I1 C2 2.067(5) . ?
F1 B1 1.385(4) . ?
N1 C1 1.342(6) . ?
N1 C4 1.389(5) . ?
N1 B1 1.554(5) . ?
N2 C10 1.334(5) . ?
N2 C10 1.334(5) 10_557 ?
C1 C2 1.408(6) . ?
C1 C6 1.497(6) . ?
C2 C3 1.386(6) . ?
C3 C4 1.432(6) . ?
C3 C7 1.508(6) . ?
C4 C5 1.385(5) . ?
C5 C8 1.500(7) . ?
C6 H6A 0.9800 . ?
C6 H6B 0.9800 . ?
C6 H6C 0.9800 . ?
C7 H7A 0.9800 . ?
C7 H7B 0.9800 . ?
C7 H7C 0.9800 . ?
C8 C9 1.377(5) 10_557 ?
C8 C9 1.377(5) . ?
C9 H9 0.9500 . ?
C9 C10 1.402(5) . ?
C10 H10 0.9500 . ?

loop_
_geom_torsion_atom_site_label_1
_geom_torsion_atom_site_label_2
_geom_torsion_atom_site_label_3
_geom_torsion_atom_site_label_4
_geom_torsion
_geom_torsion_site_symmetry_1
_geom_torsion_site_symmetry_2
_geom_torsion_site_symmetry_3
_geom_torsion_site_symmetry_4
_geom_torsion_publ_flag
I1 C2 C3 C4 180.0 . . . . ?
I1 C2 C3 C7 0.0 . . . . ?
N1 C1 C2 I1 180.0 . . . . ?
N1 C1 C2 C3 0.0 . . . . ?
N1 C4 C5 C4 0.0 . . . 3_656 ?
N1 C4 C5 C8 180.0 . . . . ?
C1 N1 C4 C3 0.0 . . . . ?
C1 N1 C4 C5 180.0 . . . . ?
C1 N1 B1 F1 -59.9(3) . . . . ?
C1 N1 B1 F1 59.9(3) . . . 10_557 ?
C1 N1 B1 N1 180.0 . . . 3_656 ?
C1 C2 C3 C4 0.0 . . . . ?
C1 C2 C3 C7 180.0 . . . . ?
C2 C3 C4 N1 0.0 . . . . ?
C2 C3 C4 C5 180.0 . . . . ?
C3 C4 C5 C4 180.0 . . . 3_656 ?
C3 C4 C5 C8 0.0 . . . . ?
C4 N1 C1 C2 0.0 . . . . ?
C4 N1 C1 C6 180.0 . . . . ?
C4 N1 B1 F1 -120.1(3) . . . 10_557 ?
C4 N1 B1 F1 120.1(3) . . . . ?
C4 N1 B1 N1 0.0 . . . 3_656 ?
C4 C5 C8 C9 -90.000 . . . . ?
C4 C5 C8 C9 90.000 . . . 10_557 ?
C4 C5 C8 C9 -90.000 3_656 . . 10_557 ?
C4 C5 C8 C9 90.000 3_656 . . . ?
C5 C8 C9 C10 180.000(1) . . . . ?
C6 C1 C2 I1 0.0 . . . . ?
C6 C1 C2 C3 180.0 . . . . ?
C7 C3 C4 N1 180.0 . . . . ?
C7 C3 C4 C5 0.0 . . . . ?
C8 C9 C10 N2 0.000(1) . . . . ?
C9 C8 C9 C10 0.000(1) 10_557 . . . ?
C10 N2 C10 C9 0.000(1) 10_557 . . . ?
B1 N1 C1 C2 180.0 . . . . ?
B1 N1 C1 C6 0.0 . . . . ?
B1 N1 C4 C3 180.0 . . . . ?
B1 N1 C4 C5 0.0 . . . . ?
